data_2237064
loop_
_publ_author_name
'Olsson, Daniel'
'Janse van Rensburg, J. Marthinus'
'Wendt, Ola F.'

_publ_section_title
;
 <i>cis</i>-{2,6-Bis[(di-<i>tert</i>-butylphosphanyl)methyl]cyclohexyl-\k^3^<i>P</i>,<i>C</i>^1^,<i>P</i>'}chloridopalladium(II)
;
_journal_coeditor_code WM2700
_journal_issue 12
_journal_name_full 'Acta Crystallographica Section E'
_journal_page_first m1513
_journal_paper_doi 10.1107/S1600536812047022
_journal_volume 68
_journal_year 2012
_chemical_formula_iupac '[Pd (C24 H49 P2) Cl]'
_chemical_formula_moiety 'C24 H49 Cl P2 Pd'
_chemical_formula_sum 'C24 H49 Cl P2 Pd'
_chemical_formula_weight 541.42
_chemical_name_systematic
;
<i>cis</i>-{2,6-Bis[(di-<i>tert</i>-
butylphosphanyl)methyl]cyclohexyl-
\k^3^<i>P</i>,<i>C</i>^1^,<i>P</i>'}chloridopalladium(II)
;
_space_group_IT_number 14
_symmetry_cell_setting monoclinic
_symmetry_space_group_name_Hall '-P 2yn'
_symmetry_space_group_name_H-M 'P 1 21/n 1'
_atom_sites_solution_hydrogens geom
_atom_sites_solution_primary direct
_atom_sites_solution_secondary difmap
_audit_creation_method SHELXL-97
_cell_angle_alpha 90.00
_cell_angle_beta 100.339(2)
_cell_angle_gamma 90.00
_cell_formula_units_Z 4
_cell_length_a 11.9467(2)
_cell_length_b 14.6159(2)
_cell_length_c 15.5190(3)
_cell_measurement_reflns_used 14595
_cell_measurement_temperature 293(2)
_cell_measurement_theta_max 32.968
_cell_measurement_theta_min 2.219
_cell_volume 2665.80(8)
_computing_cell_refinement
;
<i>CrysAlis RED</i> (Oxford Diffraction, 2006)
;
_computing_data_collection
;
<i>CrysAlis CCD</i> (Oxford Diffraction, 2006)
;
_computing_data_reduction
;
<i>CrysAlis RED</i> (Oxford Diffraction, 2006)
;
_computing_molecular_graphics '<i>CrystalMaker</i> (CrystalMaker, 2011)'
_computing_publication_material 'SHELXL97 (Sheldrick, 2008)'
_computing_structure_refinement 'SHELXL97 (Sheldrick, 2008)'
_computing_structure_solution 'SHELXS97 (Sheldrick, 2008)'
_diffrn_ambient_temperature 293(2)
_diffrn_detector_area_resol_mean 16.1829
_diffrn_measured_fraction_theta_full 0.995
_diffrn_measured_fraction_theta_max 0.921
_diffrn_measurement_device_type 'Oxford Diffraction XCalibur 3'
_diffrn_measurement_method '\w scans'
_diffrn_radiation_monochromator graphite
_diffrn_radiation_source 'Enhance (Mo) X-ray Source'
_diffrn_radiation_type MoK\a
_diffrn_radiation_wavelength 0.71073
_diffrn_reflns_av_R_equivalents 0.0237
_diffrn_reflns_av_sigmaI/netI 0.0554
_diffrn_reflns_limit_h_max 18
_diffrn_reflns_limit_h_min -18
_diffrn_reflns_limit_k_max 22
_diffrn_reflns_limit_k_min -20
_diffrn_reflns_limit_l_max 23
_diffrn_reflns_limit_l_min -17
_diffrn_reflns_number 26794
_diffrn_reflns_theta_full 25.00
_diffrn_reflns_theta_max 33.04
_diffrn_reflns_theta_min 2.22
_exptl_absorpt_coefficient_mu 0.925
_exptl_absorpt_correction_T_max 1.00000
_exptl_absorpt_correction_T_min 0.94123
_exptl_absorpt_correction_type multi-scan
_exptl_absorpt_process_details
;
(<i>CrysAlis RED</i>; Oxford Diffraction, 2006)
;
_exptl_crystal_colour colourless
_exptl_crystal_density_diffrn 1.349
_exptl_crystal_density_method 'not measured'
_exptl_crystal_description prism
_exptl_crystal_F_000 1144
_exptl_crystal_size_max 0.15
_exptl_crystal_size_mid 0.10
_exptl_crystal_size_min 0.05
_refine_diff_density_max 1.275
_refine_diff_density_min -0.560
_refine_ls_extinction_method none
_refine_ls_goodness_of_fit_ref 0.959
_refine_ls_hydrogen_treatment constr
_refine_ls_matrix_type full
_refine_ls_number_parameters 253
_refine_ls_number_reflns 9297
_refine_ls_number_restraints 0
_refine_ls_restrained_S_all 0.959
_refine_ls_R_factor_all 0.0433
_refine_ls_R_factor_gt 0.0281
_refine_ls_shift/su_max 0.004
_refine_ls_shift/su_mean 0.000
_refine_ls_structure_factor_coef Fsqd
_refine_ls_weighting_details 'calc w=1/[\s^2^(Fo^2^)+(0.0400P)^2^+0.0000P] where P=(Fo^2^+2Fc^2^)/3'
_refine_ls_weighting_scheme calc
_refine_ls_wR_factor_gt 0.0661
_refine_ls_wR_factor_ref 0.0695
_reflns_number_gt 6699
_reflns_number_total 9297
_reflns_threshold_expression I>2sigma(I)
_cod_data_source_file wm2700.cif
_cod_data_source_block I
_cod_original_sg_symbol_H-M 'P 21/n'
_cod_database_code 2237064
_cod_database_fobs_code 2237064

loop_
_symmetry_equiv_pos_as_xyz
'x, y, z'
'-x+1/2, y+1/2, -z+1/2'
'-x, -y, -z'
'x-1/2, -y-1/2, z-1/2'

loop_
_atom_site_type_symbol
_atom_site_label
_atom_site_fract_x
_atom_site_fract_y
_atom_site_fract_z
_atom_site_U_iso_or_equiv
_atom_site_adp_type
_atom_site_calc_flag
_atom_site_refinement_flags
_atom_site_occupancy
_atom_site_symmetry_multiplicity
Pd Pd1 0.395006(10) 0.557045(8) 0.252150(7) 0.01343(4) Uani d . 1 1
Cl Cl1 0.36623(3) 0.67441(3) 0.35789(3) 0.02067(8) Uani d . 1 1
P P1 0.20462(4) 0.53783(3) 0.18983(3) 0.01455(8) Uani d . 1 1
P P2 0.59247(3) 0.55763(3) 0.28541(3) 0.01541(8) Uani d . 1 1
C C1 0.41983(14) 0.46752(12) 0.15303(11) 0.0188(3) Uani d . 1 1
H H1 0.4226 0.5065 0.1021 0.023 Uiso calc R 1 1
C C2 0.32136(14) 0.40129(11) 0.12327(11) 0.0197(3) Uani d . 1 1
H H2 0.3176 0.3597 0.1722 0.024 Uiso calc R 1 1
C C3 0.33987(15) 0.34263(12) 0.04548(10) 0.0210(3) Uani d . 1 1
H H3A 0.2794 0.2977 0.0332 0.025 Uiso calc R 1 1
H H3B 0.3356 0.3813 -0.0058 0.025 Uiso calc R 1 1
C C4 0.45339(16) 0.29375(12) 0.06192(11) 0.0268(4) Uani d . 1 1
H H4A 0.4642 0.2621 0.0091 0.032 Uiso calc R 1 1
H H4B 0.4539 0.2485 0.1077 0.032 Uiso calc R 1 1
C C5 0.55085(15) 0.36146(12) 0.08926(10) 0.0215(3) Uani d . 1 1
H H5A 0.5551 0.4029 0.0411 0.026 Uiso calc R 1 1
H H5B 0.6222 0.3283 0.1025 0.026 Uiso calc R 1 1
C C6 0.53358(15) 0.41664(12) 0.16956(11) 0.0211(3) Uani d . 1 1
H H6 0.5313 0.3731 0.2172 0.025 Uiso calc R 1 1
C C7 0.20875(14) 0.45253(11) 0.10369(11) 0.0196(3) Uani d . 1 1
H H7A 0.1461 0.4099 0.1016 0.024 Uiso calc R 1 1
H H7B 0.2011 0.4826 0.0472 0.024 Uiso calc R 1 1
C C8 0.63117(14) 0.48257(12) 0.20024(11) 0.0204(3) Uani d . 1 1
H H8A 0.6460 0.5190 0.1513 0.024 Uiso calc R 1 1
H H8B 0.6996 0.4486 0.2236 0.024 Uiso calc R 1 1
C C11 0.11083(13) 0.48541(11) 0.26177(10) 0.0172(3) Uani d . 1 1
C C12 0.16985(16) 0.39565(12) 0.29573(12) 0.0255(4) Uani d . 1 1
H H12A 0.2458 0.4085 0.3254 0.038 Uiso calc R 1 1
H H12B 0.1726 0.3554 0.2473 0.038 Uiso calc R 1 1
H H12C 0.1280 0.3670 0.3357 0.038 Uiso calc R 1 1
C C13 -0.00951(14) 0.46389(13) 0.21394(12) 0.0252(4) Uani d . 1 1
H H13A -0.0470 0.5197 0.1926 0.038 Uiso calc R 1 1
H H13B -0.0514 0.4347 0.2536 0.038 Uiso calc R 1 1
H H13C -0.0057 0.4238 0.1656 0.038 Uiso calc R 1 1
C C14 0.10502(15) 0.54682(12) 0.34093(11) 0.0242(4) Uani d . 1 1
H H14A 0.1807 0.5603 0.3709 0.036 Uiso calc R 1 1
H H14B 0.0640 0.5158 0.3801 0.036 Uiso calc R 1 1
H H14C 0.0666 0.6028 0.3214 0.036 Uiso calc R 1 1
C C15 0.13876(14) 0.64162(11) 0.12899(10) 0.0195(3) Uani d . 1 1
C C16 0.03613(16) 0.62126(13) 0.05651(12) 0.0290(4) Uani d . 1 1
H H16A 0.0577 0.5776 0.0162 0.044 Uiso calc R 1 1
H H16B 0.0114 0.6768 0.0258 0.044 Uiso calc R 1 1
H H16C -0.0248 0.5967 0.0822 0.044 Uiso calc R 1 1
C C17 0.10405(16) 0.71136(12) 0.19252(12) 0.0261(4) Uani d . 1 1
H H17A 0.1678 0.7241 0.2380 0.039 Uiso calc R 1 1
H H17B 0.0428 0.6870 0.2179 0.039 Uiso calc R 1 1
H H17C 0.0797 0.7668 0.1616 0.039 Uiso calc R 1 1
C C18 0.23380(16) 0.68321(12) 0.08639(12) 0.0271(4) Uani d . 1 1
H H18A 0.2561 0.6400 0.0461 0.041 Uiso calc R 1 1
H H18B 0.2981 0.6975 0.1310 0.041 Uiso calc R 1 1
H H18C 0.2065 0.7380 0.0556 0.041 Uiso calc R 1 1
C C21 0.66048(14) 0.50577(12) 0.39318(11) 0.0200(3) Uani d . 1 1
C C22 0.61384(17) 0.40707(12) 0.39274(12) 0.0286(4) Uani d . 1 1
H H22A 0.6367 0.3732 0.3458 0.043 Uiso calc R 1 1
H H22B 0.5323 0.4087 0.3846 0.043 Uiso calc R 1 1
H H22C 0.6436 0.3780 0.4475 0.043 Uiso calc R 1 1
C C23 0.79068(15) 0.50157(16) 0.40666(12) 0.0321(4) Uani d . 1 1
H H23A 0.8133 0.4693 0.3587 0.048 Uiso calc R 1 1
H H23B 0.8194 0.4703 0.4605 0.048 Uiso calc R 1 1
H H23C 0.8209 0.5626 0.4092 0.048 Uiso calc R 1 1
C C24 0.62365(15) 0.55715(12) 0.46951(11) 0.0235(3) Uani d . 1 1
H H24A 0.5421 0.5601 0.4604 0.035 Uiso calc R 1 1
H H24B 0.6543 0.6180 0.4726 0.035 Uiso calc R 1 1
H H24C 0.6515 0.5255 0.5233 0.035 Uiso calc R 1 1
C C25 0.65819(14) 0.67117(11) 0.26587(11) 0.0199(3) Uani d . 1 1
C C26 0.77759(15) 0.66373(13) 0.24310(13) 0.0304(4) Uani d . 1 1
H H26A 0.7752 0.6242 0.1934 0.046 Uiso calc R 1 1
H H26B 0.8290 0.6390 0.2922 0.046 Uiso calc R 1 1
H H26C 0.8032 0.7234 0.2294 0.046 Uiso calc R 1 1
C C27 0.66061(16) 0.73466(12) 0.34422(12) 0.0268(4) Uani d . 1 1
H H27A 0.5856 0.7391 0.3580 0.040 Uiso calc R 1 1
H H27B 0.6859 0.7943 0.3302 0.040 Uiso calc R 1 1
H H27C 0.7119 0.7105 0.3938 0.040 Uiso calc R 1 1
C C28 0.57787(16) 0.71338(13) 0.18684(12) 0.0276(4) Uani d . 1 1
H H28A 0.5027 0.7187 0.2001 0.041 Uiso calc R 1 1
H H28B 0.5758 0.6748 0.1365 0.041 Uiso calc R 1 1
H H28C 0.6052 0.7729 0.1747 0.041 Uiso calc R 1 1

loop_
_atom_site_aniso_label
_atom_site_aniso_U_11
_atom_site_aniso_U_22
_atom_site_aniso_U_33
_atom_site_aniso_U_12
_atom_site_aniso_U_13
_atom_site_aniso_U_23
Pd1 0.01082(6) 0.01346(6) 0.01586(6) 0.00033(5) 0.00199(4) -0.00143(5)
Cl1 0.01600(19) 0.0219(2) 0.02365(19) 0.00088(15) 0.00219(15) -0.00764(16)
P1 0.01157(19) 0.01407(19) 0.01712(19) -0.00003(14) 0.00017(15) -0.00109(14)
P2 0.01061(18) 0.01640(19) 0.01917(19) 0.00028(16) 0.00255(15) -0.00093(16)
C1 0.0188(8) 0.0192(8) 0.0188(8) 0.0020(6) 0.0049(6) -0.0017(6)
C2 0.0209(9) 0.0182(8) 0.0196(8) 0.0019(6) 0.0025(7) -0.0014(6)
C3 0.0259(9) 0.0197(8) 0.0175(8) 0.0008(7) 0.0042(7) -0.0034(6)
C4 0.0362(11) 0.0236(9) 0.0209(8) 0.0085(8) 0.0056(8) -0.0020(7)
C5 0.0229(9) 0.0228(9) 0.0197(8) 0.0079(7) 0.0062(7) 0.0017(7)
C6 0.0217(9) 0.0217(8) 0.0195(8) 0.0049(7) 0.0022(7) -0.0007(6)
C7 0.0163(8) 0.0215(9) 0.0203(8) -0.0024(6) 0.0011(6) -0.0014(6)
C8 0.0156(8) 0.0221(9) 0.0243(8) 0.0041(6) 0.0058(7) 0.0012(7)
C11 0.0130(7) 0.0148(8) 0.0246(8) -0.0013(6) 0.0057(6) -0.0009(6)
C12 0.0247(9) 0.0215(9) 0.0319(10) 0.0015(7) 0.0097(8) 0.0040(7)
C13 0.0167(9) 0.0281(10) 0.0312(9) -0.0050(7) 0.0051(7) -0.0033(7)
C14 0.0229(9) 0.0274(10) 0.0234(8) -0.0038(7) 0.0074(7) -0.0028(7)
C15 0.0183(8) 0.0168(8) 0.0213(8) 0.0009(6) -0.0021(6) 0.0009(6)
C16 0.0272(10) 0.0241(9) 0.0302(9) 0.0025(8) -0.0097(8) 0.0021(8)
C17 0.0263(10) 0.0181(9) 0.0315(10) 0.0055(7) -0.0014(8) 0.0006(7)
C18 0.0288(10) 0.0225(9) 0.0300(9) 0.0003(8) 0.0052(8) 0.0073(7)
C21 0.0148(8) 0.0236(9) 0.0208(8) 0.0022(7) 0.0012(6) -0.0007(7)
C22 0.0385(11) 0.0218(9) 0.0228(9) 0.0025(8) -0.0020(8) 0.0023(7)
C23 0.0180(9) 0.0516(13) 0.0254(9) 0.0069(9) 0.0000(7) 0.0019(9)
C24 0.0240(9) 0.0258(9) 0.0209(8) -0.0009(7) 0.0044(7) 0.0000(7)
C25 0.0145(8) 0.0199(8) 0.0258(8) -0.0019(6) 0.0047(6) 0.0003(7)
C26 0.0191(9) 0.0281(10) 0.0462(11) -0.0043(7) 0.0120(8) 0.0042(9)
C27 0.0234(9) 0.0204(9) 0.0363(10) -0.0062(7) 0.0044(8) -0.0022(8)
C28 0.0265(10) 0.0236(9) 0.0324(10) -0.0019(7) 0.0046(8) 0.0078(8)

loop_
_atom_type_symbol
_atom_type_description
_atom_type_scat_dispersion_real
_atom_type_scat_dispersion_imag
_atom_type_scat_source
C C 0.0033 0.0016 'International Tables Vol C Tables 4.2.6.8 and 6.1.1.4'
H H 0.0000 0.0000 'International Tables Vol C Tables 4.2.6.8 and 6.1.1.4'
P P 0.1023 0.0942 'International Tables Vol C Tables 4.2.6.8 and 6.1.1.4'
Cl Cl 0.1484 0.1585 'International Tables Vol C Tables 4.2.6.8 and 6.1.1.4'
Pd Pd -0.9988 1.0072 'International Tables Vol C Tables 4.2.6.8 and 6.1.1.4'

loop_
_geom_angle_atom_site_label_1
_geom_angle_atom_site_label_2
_geom_angle_atom_site_label_3
_geom_angle
C1 Pd1 P2 83.84(5)
C1 Pd1 P1 82.82(5)
P2 Pd1 P1 166.495(15)
C1 Pd1 Cl1 174.27(5)
P2 Pd1 Cl1 96.201(14)
P1 Pd1 Cl1 96.853(14)
C7 P1 C11 104.62(7)
C7 P1 C15 104.21(8)
C11 P1 C15 112.70(7)
C7 P1 Pd1 103.48(6)
C11 P1 Pd1 116.43(5)
C15 P1 Pd1 113.65(5)
C8 P2 C21 105.91(8)
C8 P2 C25 104.13(8)
C21 P2 C25 111.83(8)
C8 P2 Pd1 102.38(6)
C21 P2 Pd1 117.07(5)
C25 P2 Pd1 113.80(5)
C2 C1 C6 110.78(14)
C2 C1 Pd1 114.66(11)
C6 C1 Pd1 114.96(11)
C2 C1 H1 105.1
C6 C1 H1 105.1
Pd1 C1 H1 105.1
C7 C2 C3 111.48(13)
C7 C2 C1 110.69(13)
C3 C2 C1 112.39(14)
C7 C2 H2 107.3
C3 C2 H2 107.3
C1 C2 H2 107.3
C4 C3 C2 112.57(14)
C4 C3 H3A 109.1
C2 C3 H3A 109.1
C4 C3 H3B 109.1
C2 C3 H3B 109.1
H3A C3 H3B 107.8
C3 C4 C5 110.85(14)
C3 C4 H4A 109.5
C5 C4 H4A 109.5
C3 C4 H4B 109.5
C5 C4 H4B 109.5
H4A C4 H4B 108.1
C4 C5 C6 111.11(14)
C4 C5 H5A 109.4
C6 C5 H5A 109.4
C4 C5 H5B 109.4
C6 C5 H5B 109.4
H5A C5 H5B 108.0
C8 C6 C5 112.41(14)
C8 C6 C1 110.62(14)
C5 C6 C1 111.44(14)
C8 C6 H6 107.4
C5 C6 H6 107.4
C1 C6 H6 107.4
C2 C7 P1 109.10(11)
C2 C7 H7A 109.9
P1 C7 H7A 109.9
C2 C7 H7B 109.9
P1 C7 H7B 109.9
H7A C7 H7B 108.3
C6 C8 P2 108.99(11)
C6 C8 H8A 109.9
P2 C8 H8A 109.9
C6 C8 H8B 109.9
P2 C8 H8B 109.9
H8A C8 H8B 108.3
C13 C11 C14 109.63(14)
C13 C11 C12 108.94(14)
C14 C11 C12 107.99(14)
C13 C11 P1 113.85(12)
C14 C11 P1 110.77(11)
C12 C11 P1 105.41(11)
C11 C12 H12A 109.5
C11 C12 H12B 109.5
H12A C12 H12B 109.5
C11 C12 H12C 109.5
H12A C12 H12C 109.5
H12B C12 H12C 109.5
C11 C13 H13A 109.5
C11 C13 H13B 109.5
H13A C13 H13B 109.5
C11 C13 H13C 109.5
H13A C13 H13C 109.5
H13B C13 H13C 109.5
C11 C14 H14A 109.5
C11 C14 H14B 109.5
H14A C14 H14B 109.5
C11 C14 H14C 109.5
H14A C14 H14C 109.5
H14B C14 H14C 109.5
C17 C15 C16 109.18(14)
C17 C15 C18 108.71(14)
C16 C15 C18 108.39(14)
C17 C15 P1 110.59(11)
C16 C15 P1 114.69(12)
C18 C15 P1 105.05(11)
C15 C16 H16A 109.5
C15 C16 H16B 109.5
H16A C16 H16B 109.5
C15 C16 H16C 109.5
H16A C16 H16C 109.5
H16B C16 H16C 109.5
C15 C17 H17A 109.5
C15 C17 H17B 109.5
H17A C17 H17B 109.5
C15 C17 H17C 109.5
H17A C17 H17C 109.5
H17B C17 H17C 109.5
C15 C18 H18A 109.5
C15 C18 H18B 109.5
H18A C18 H18B 109.5
C15 C18 H18C 109.5
H18A C18 H18C 109.5
H18B C18 H18C 109.5
C24 C21 C23 109.83(14)
C24 C21 C22 107.91(14)
C23 C21 C22 108.62(15)
C24 C21 P2 110.58(11)
C23 C21 P2 113.75(12)
C22 C21 P2 105.90(11)
C21 C22 H22A 109.5
C21 C22 H22B 109.5
H22A C22 H22B 109.5
C21 C22 H22C 109.5
H22A C22 H22C 109.5
H22B C22 H22C 109.5
C21 C23 H23A 109.5
C21 C23 H23B 109.5
H23A C23 H23B 109.5
C21 C23 H23C 109.5
H23A C23 H23C 109.5
H23B C23 H23C 109.5
C21 C24 H24A 109.5
C21 C24 H24B 109.5
H24A C24 H24B 109.5
C21 C24 H24C 109.5
H24A C24 H24C 109.5
H24B C24 H24C 109.5
C27 C25 C26 109.96(15)
C27 C25 C28 108.08(14)
C26 C25 C28 108.45(14)
C27 C25 P2 110.88(12)
C26 C25 P2 113.98(12)
C28 C25 P2 105.21(11)
C25 C26 H26A 109.5
C25 C26 H26B 109.5
H26A C26 H26B 109.5
C25 C26 H26C 109.5
H26A C26 H26C 109.5
H26B C26 H26C 109.5
C25 C27 H27A 109.5
C25 C27 H27B 109.5
H27A C27 H27B 109.5
C25 C27 H27C 109.5
H27A C27 H27C 109.5
H27B C27 H27C 109.5
C25 C28 H28A 109.5
C25 C28 H28B 109.5
H28A C28 H28B 109.5
C25 C28 H28C 109.5
H28A C28 H28C 109.5
H28B C28 H28C 109.5

loop_
_geom_bond_atom_site_label_1
_geom_bond_atom_site_label_2
_geom_bond_distance
Pd1 C1 2.0808(16)
Pd1 P2 2.3226(4)
Pd1 P1 2.3233(4)
Pd1 Cl1 2.4405(4)
P1 C7 1.8352(17)
P1 C11 1.8810(16)
P1 C15 1.8828(17)
P2 C8 1.8394(17)
P2 C21 1.8827(17)
P2 C25 1.8835(17)
C1 C2 1.530(2)
C1 C6 1.530(2)
C1 H1 0.9800
C2 C7 1.522(2)
C2 C3 1.529(2)
C2 H2 0.9800
C3 C4 1.513(2)
C3 H3A 0.9700
C3 H3B 0.9700
C4 C5 1.529(3)
C4 H4A 0.9700
C4 H4B 0.9700
C5 C6 1.529(2)
C5 H5A 0.9700
C5 H5B 0.9700
C6 C8 1.522(2)
C6 H6 0.9800
C7 H7A 0.9700
C7 H7B 0.9700
C8 H8A 0.9700
C8 H8B 0.9700
C11 C13 1.528(2)
C11 C14 1.533(2)
C11 C12 1.537(2)
C12 H12A 0.9600
C12 H12B 0.9600
C12 H12C 0.9600
C13 H13A 0.9600
C13 H13B 0.9600
C13 H13C 0.9600
C14 H14A 0.9600
C14 H14B 0.9600
C14 H14C 0.9600
C15 C17 1.526(2)
C15 C16 1.537(2)
C15 C18 1.538(2)
C16 H16A 0.9600
C16 H16B 0.9600
C16 H16C 0.9600
C17 H17A 0.9600
C17 H17B 0.9600
C17 H17C 0.9600
C18 H18A 0.9600
C18 H18B 0.9600
C18 H18C 0.9600
C21 C24 1.532(2)
C21 C23 1.533(2)
C21 C22 1.546(2)
C22 H22A 0.9600
C22 H22B 0.9600
C22 H22C 0.9600
C23 H23A 0.9600
C23 H23B 0.9600
C23 H23C 0.9600
C24 H24A 0.9600
C24 H24B 0.9600
C24 H24C 0.9600
C25 C27 1.526(2)
C25 C26 1.534(2)
C25 C28 1.544(2)
C26 H26A 0.9600
C26 H26B 0.9600
C26 H26C 0.9600
C27 H27A 0.9600
C27 H27B 0.9600
C27 H27C 0.9600
C28 H28A 0.9600
C28 H28B 0.9600
C28 H28C 0.9600
